data_4309535
loop_
_publ_author_name
'Chih-Min Wang'
'Chia-Hsien Liao'
'Hsien-Ming Kao'
'Kwang-Hwa Lii'

_publ_section_title
;
Hydrothermal Synthesis and Characterization of
[(UO2)2F8(H2O)2Zn2(4,4'-bpy)2].(4,4'-bpy), a Mixed-Metal Uranyl
Aquofluoride with a Pillared Layer Structure
;
_journal_name_full 'Inorganic Chemistry'
_journal_page_first 6294
_journal_page_last 6298
_journal_paper_doi 10.1021/ic0507060
_journal_volume 44
_journal_year 2005
_chemical_formula_moiety '[(UO2)2F8(H2O)2Zn2(4,4'-bpy)2].(4,4'-bpy)'
_chemical_formula_sum 'C30 H28 F8 N6 O6 U2 Zn2'
_chemical_formula_weight 1327.38
_chemical_name_systematic
; 
 ? 
;
_space_group_IT_number 14
_symmetry_cell_setting monoclinic
_symmetry_space_group_name_Hall '-P 2ybc'
_symmetry_space_group_name_H-M 'P 1 21/c 1'
_atom_sites_solution_hydrogens geom
_atom_sites_solution_primary direct
_atom_sites_solution_secondary difmap
_audit_creation_method SHELXL-97
_cell_angle_alpha 90.00
_cell_angle_beta 91.899(2)
_cell_angle_gamma 90.00
_cell_formula_units_Z 4
_cell_length_a 9.4630(5)
_cell_length_b 22.3836(12)
_cell_length_c 16.7534(8)
_cell_measurement_temperature 293(2)
_cell_volume 3546.7(3)
_computing_molecular_graphics Diamond
_computing_structure_refinement 'SHELXL-97 (Sheldrick, 1997)'
_computing_structure_solution 'SHELXS-97 (Sheldrick, 1990)'
_diffrn_ambient_temperature 293(2)
_diffrn_measured_fraction_theta_full 0.899
_diffrn_measured_fraction_theta_max 0.899
_diffrn_measurement_device_type CCD
_diffrn_measurement_method 'omega scans'
_diffrn_radiation_monochromator graphite
_diffrn_radiation_source 'fine-focus sealed tube'
_diffrn_radiation_type MoK\a
_diffrn_radiation_wavelength 0.71073
_diffrn_reflns_av_R_equivalents 0.0319
_diffrn_reflns_av_sigmaI/netI 0.0417
_diffrn_reflns_limit_h_max 12
_diffrn_reflns_limit_h_min -14
_diffrn_reflns_limit_k_max 24
_diffrn_reflns_limit_k_min -31
_diffrn_reflns_limit_l_max 24
_diffrn_reflns_limit_l_min -24
_diffrn_reflns_number 50499
_diffrn_reflns_theta_full 31.92
_diffrn_reflns_theta_max 31.92
_diffrn_reflns_theta_min 1.52
_exptl_absorpt_coefficient_mu 10.535
_exptl_absorpt_correction_T_max 0.952
_exptl_absorpt_correction_T_min 0.440
_exptl_absorpt_correction_type empirical
_exptl_absorpt_process_details 'SADABS program'
_exptl_crystal_colour yellow
_exptl_crystal_density_diffrn 2.486
_exptl_crystal_density_method 'not measured'
_exptl_crystal_description block
_exptl_crystal_F_000 2456
_exptl_crystal_size_max 0.28
_exptl_crystal_size_mid 0.18
_exptl_crystal_size_min 0.16
_refine_diff_density_max 1.282
_refine_diff_density_min -1.178
_refine_diff_density_rms 0.136
_refine_ls_extinction_coef 0.000040(4)
_refine_ls_extinction_expression Fc^*^=kFc[1+0.001xFc^2^\l^3^/sin(2\q)]^-1/4^
_refine_ls_extinction_method SHELXL
_refine_ls_goodness_of_fit_ref 0.841
_refine_ls_hydrogen_treatment mixed
_refine_ls_matrix_type full
_refine_ls_number_parameters 488
_refine_ls_number_reflns 10974
_refine_ls_number_restraints 0
_refine_ls_restrained_S_all 0.841
_refine_ls_R_factor_all 0.0368
_refine_ls_R_factor_gt 0.0192
_refine_ls_shift/su_max 0.007
_refine_ls_shift/su_mean 0.000
_refine_ls_structure_factor_coef Fsqd
_refine_ls_weighting_details 'calc w=1/[\s^2^(Fo^2^)+(0.0113P)^2^+0.0000P] where P=(Fo^2^+2Fc^2^)/3'
_refine_ls_weighting_scheme calc
_refine_ls_wR_factor_gt 0.0324
_refine_ls_wR_factor_ref 0.0336
_reflns_number_gt 7413
_reflns_number_total 10974
_reflns_threshold_expression >2sigma(I)
_cod_data_source_file ic0507060si20050610_073030.cif
_cod_data_source_block i6607_0m
_cod_database_code 4309535

loop_
_symmetry_equiv_pos_as_xyz
'x, y, z'
'-x, y+1/2, -z+1/2'
'-x, -y, -z'
'x, -y-1/2, z-1/2'

loop_
_atom_site_label
_atom_site_type_symbol
_atom_site_fract_x
_atom_site_fract_y
_atom_site_fract_z
_atom_site_U_iso_or_equiv
_atom_site_adp_type
_atom_site_occupancy
_atom_site_symmetry_multiplicity
_atom_site_calc_flag
_atom_site_refinement_flags
_atom_site_disorder_assembly
_atom_site_disorder_group
U1 U 0.457019(9) 0.748114(4) 0.864421(5) 0.00636(2) Uani 1 1 d . . .
U2 U 0.094274(9) 0.746078(4) 0.735066(5) 0.00570(2) Uani 1 1 d . . .
Zn1 Zn 0.15887(3) 0.745950(12) 0.994545(15) 0.00559(5) Uani 1 1 d . . .
Zn2 Zn 0.22604(3) 0.246306(14) 0.949579(15) 0.00584(5) Uani 1 1 d . . .
F1 F 0.33984(13) 0.75057(7) 0.74174(7) 0.0147(3) Uani 1 1 d . . .
F2 F 0.65477(13) 0.74875(6) 0.94340(7) 0.0082(3) Uani 1 1 d . . .
F3 F 0.38193(13) 0.74384(6) 0.99289(7) 0.0079(3) Uani 1 1 d . . .
F4 F 0.19398(13) 0.74548(6) 0.86683(7) 0.0081(3) Uani 1 1 d . . .
F5 F 0.62951(14) 0.75235(7) 0.77582(8) 0.0181(3) Uani 1 1 d . . .
F6 F -0.10487(13) 0.74439(6) 0.65695(8) 0.0095(3) Uani 1 1 d . . .
F7 F 0.17198(14) 0.75834(6) 0.61225(8) 0.0120(3) Uani 1 1 d . . .
F8 F -0.05136(13) 0.74766(6) 0.97842(7) 0.0086(3) Uani 1 1 d . . .
O1 O 0.4502(2) 0.82725(7) 0.86709(11) 0.0136(5) Uani 1 1 d . . .
O2 O 0.4569(2) 0.66893(7) 0.86207(11) 0.0133(5) Uani 1 1 d . . .
O3 O 0.0824(2) 0.82500(7) 0.74348(11) 0.0126(4) Uani 1 1 d . . .
O4 O 0.1049(2) 0.66723(7) 0.72936(11) 0.0119(4) Uani 1 1 d . . .
O5 O -0.10418(18) 0.73690(8) 0.82442(10) 0.0154(4) Uani 1 1 d . . .
H5A H -0.0995 0.7445 0.8749 0.050 Uiso 1 1 d . . .
H5B H -0.1801 0.7405 0.8063 0.050 Uiso 1 1 d . . .
O6 O 0.41320(18) 0.24069(8) 0.88577(10) 0.0156(4) Uani 1 1 d . . .
H6A H 0.4846 0.2511 0.9122 0.050 Uiso 1 1 d . . .
H6B H 0.4250 0.2413 0.8416 0.050 Uiso 1 1 d . . .
N1 N 0.1780(2) 0.83828(9) 0.99057(14) 0.0092(5) Uani 1 1 d . . .
N2 N 0.2237(2) 0.15237(9) 0.95764(14) 0.0088(5) Uani 1 1 d . . .
N3 N 0.1725(2) 0.65346(9) 0.98458(13) 0.0080(5) Uani 1 1 d . . .
N4 N 0.2292(2) 0.34012(9) 0.94458(13) 0.0091(5) Uani 1 1 d . . .
N5 N -0.8742(3) 0.45387(12) 0.71545(15) 0.0259(6) Uani 1 1 d . . .
N6 N -0.1500(3) 0.51375(10) 0.80501(14) 0.0144(5) Uani 1 1 d . . .
C1 C 0.0946(3) 0.86980(11) 0.93995(17) 0.0118(6) Uani 1 1 d . . .
H1A H 0.0255 0.8497 0.9097 0.014 Uiso 1 1 calc R . .
C2 C 0.1070(3) 0.93063(11) 0.93094(17) 0.0118(6) Uani 1 1 d . . .
H2A H 0.0471 0.9510 0.8952 0.014 Uiso 1 1 calc R . .
C3 C 0.2775(3) 0.86802(11) 0.03350(17) 0.0127(6) Uani 1 1 d . . .
H3A H 0.3356 0.8466 0.0691 0.015 Uiso 1 1 calc R . .
C4 C 0.2975(3) 0.92835(11) 0.02722(17) 0.0125(6) Uani 1 1 d . . .
H4A H 0.3691 0.9471 0.0572 0.015 Uiso 1 1 calc R . .
C5 C 0.2099(3) 0.96157(11) 0.97565(17) 0.0113(6) Uani 1 1 d . . .
C6 C 0.2210(3) 0.02761(11) 0.96799(17) 0.0093(6) Uani 1 1 d . . .
C7 C 0.1739(3) 0.05736(11) 0.89972(16) 0.0161(6) Uani 1 1 d . . .
H7A H 0.1398 0.0357 0.8558 0.019 Uiso 1 1 calc R . .
C8 C 0.1771(3) 0.11857(11) 0.89646(17) 0.0155(6) Uani 1 1 d . . .
H8A H 0.1456 0.1374 0.8497 0.019 Uiso 1 1 calc R . .
C9 C 0.2734(3) 0.06302(11) 1.03055(16) 0.0110(6) Uani 1 1 d . . .
H9A H 0.3098 0.0453 1.0771 0.013 Uiso 1 1 calc R . .
C10 C 0.2714(3) 0.12401(11) 1.02336(16) 0.0118(6) Uani 1 1 d . . .
H10A H 0.3049 0.1468 1.0664 0.014 Uiso 1 1 calc R . .
C11 C 0.1064(3) 0.62413(11) 0.92468(17) 0.0093(6) Uani 1 1 d . . .
H11A H 0.0480 0.6457 0.8894 0.011 Uiso 1 1 calc R . .
C12 C 0.1203(3) 0.56362(11) 0.91255(16) 0.0102(6) Uani 1 1 d . . .
H12A H 0.0728 0.5451 0.8698 0.012 Uiso 1 1 calc R . .
C13 C 0.2560(3) 0.62137(11) 0.03461(16) 0.0097(6) Uani 1 1 d . . .
H13A H 0.3034 0.6411 0.0764 0.012 Uiso 1 1 calc R . .
C14 C 0.2750(3) 0.56079(11) 0.02706(17) 0.0095(6) Uani 1 1 d . . .
H14A H 0.3335 0.5403 0.0634 0.011 Uiso 1 1 calc R . .
C15 C 0.2064(3) 0.53032(11) 0.96494(17) 0.0081(6) Uani 1 1 d . . .
C16 C 0.2176(3) 0.46457(11) 0.95544(16) 0.0100(6) Uani 1 1 d . . .
C17 C 0.1058(3) 0.43191(10) 0.92202(15) 0.0087(5) Uani 1 1 d . . .
H17A H 0.0249 0.4513 0.9024 0.010 Uiso 1 1 calc R . .
C18 C 0.1158(3) 0.37058(11) 0.91811(16) 0.0101(6) Uani 1 1 d . . .
H18A H 0.0397 0.3493 0.8959 0.012 Uiso 1 1 calc R . .
C19 C 0.3370(3) 0.43281(11) 0.98135(16) 0.0113(6) Uani 1 1 d . . .
H19A H 0.4151 0.4529 1.0032 0.014 Uiso 1 1 calc R . .
C20 C 0.3391(3) 0.37182(11) 0.97459(16) 0.0102(6) Uani 1 1 d . . .
H20A H 0.4203 0.3514 0.9916 0.012 Uiso 1 1 calc R . .
C21 C -0.8229(3) 0.50906(14) 0.71910(19) 0.0247(8) Uani 1 1 d . . .
H21A H -0.8854 0.5403 0.7085 0.030 Uiso 1 1 calc R . .
C22 C -0.6841(3) 0.52340(13) 0.73737(17) 0.0199(7) Uani 1 1 d . . .
H22A H -0.6550 0.5631 0.7393 0.024 Uiso 1 1 calc R . .
C23 C -0.7821(3) 0.41031(14) 0.73188(17) 0.0234(7) Uani 1 1 d . . .
H23A H -0.8154 0.3712 0.7306 0.028 Uiso 1 1 calc R . .
C24 C -0.6412(3) 0.41908(12) 0.75055(16) 0.0163(6) Uani 1 1 d . . .
H24A H -0.5819 0.3868 0.7615 0.020 Uiso 1 1 calc R . .
C25 C -0.5885(3) 0.47761(12) 0.75285(16) 0.0135(6) Uani 1 1 d . . .
C26 C -0.4370(3) 0.48981(11) 0.77104(16) 0.0114(6) Uani 1 1 d . . .
C27 C -0.3931(3) 0.54437(12) 0.80299(17) 0.0161(6) Uani 1 1 d . . .
H27A H -0.4588 0.5739 0.8137 0.019 Uiso 1 1 calc R . .
C28 C -0.2504(3) 0.55410(12) 0.81861(17) 0.0169(6) Uani 1 1 d . . .
H28A H -0.2228 0.5909 0.8398 0.020 Uiso 1 1 calc R . .
C29 C -0.3324(3) 0.44829(11) 0.75562(16) 0.0120(6) Uani 1 1 d . . .
H29A H -0.3564 0.4116 0.7330 0.014 Uiso 1 1 calc R . .
C30 C -0.1932(3) 0.46158(12) 0.77379(17) 0.0139(6) Uani 1 1 d . . .
H30A H -0.1253 0.4327 0.7638 0.017 Uiso 1 1 calc R . .

loop_
_atom_site_aniso_label
_atom_site_aniso_U_11
_atom_site_aniso_U_22
_atom_site_aniso_U_33
_atom_site_aniso_U_23
_atom_site_aniso_U_13
_atom_site_aniso_U_12
U1 0.00469(4) 0.00974(5) 0.00462(4) -0.00003(4) -0.00025(3) 0.00009(4)
U2 0.00541(4) 0.00762(5) 0.00403(4) 0.00018(4) -0.00064(3) 0.00006(5)
Zn1 0.00580(13) 0.00627(13) 0.00472(12) -0.00030(12) 0.00033(10) -0.00022(13)
Zn2 0.00594(12) 0.00593(13) 0.00561(12) -0.00002(12) -0.00058(9) -0.00010(12)
F1 0.0073(7) 0.0316(9) 0.0053(6) 0.0000(8) 0.0014(5) -0.0009(8)
F2 0.0048(6) 0.0130(7) 0.0069(6) 0.0010(7) -0.0008(5) 0.0010(7)
F3 0.0052(6) 0.0129(7) 0.0057(6) 0.0000(6) 0.0003(5) -0.0015(6)
F4 0.0066(7) 0.0118(7) 0.0060(6) 0.0009(6) -0.0007(5) -0.0016(6)
F5 0.0088(7) 0.0389(9) 0.0064(7) -0.0007(8) 0.0001(5) 0.0012(8)
F6 0.0082(7) 0.0116(7) 0.0085(7) 0.0011(6) -0.0026(5) 0.0001(6)
F7 0.0112(7) 0.0191(8) 0.0055(7) 0.0006(6) 0.0001(5) -0.0024(7)
F8 0.0060(6) 0.0126(7) 0.0071(6) 0.0000(7) -0.0012(5) 0.0009(7)
O1 0.0151(12) 0.0108(10) 0.0148(12) 0.0030(8) -0.0020(9) 0.0000(8)
O2 0.0139(12) 0.0127(10) 0.0131(12) -0.0040(8) -0.0029(9) 0.0021(8)
O3 0.0151(11) 0.0099(9) 0.0127(11) 0.0009(8) -0.0028(9) 0.0006(8)
O4 0.0163(11) 0.0098(9) 0.0095(10) 0.0000(8) -0.0025(9) 0.0024(8)
O5 0.0086(9) 0.0310(12) 0.0065(9) -0.0012(8) -0.0013(7) 0.0001(8)
O6 0.0090(9) 0.0296(12) 0.0082(9) 0.0001(8) 0.0020(7) -0.0013(9)
N1 0.0094(14) 0.0100(11) 0.0084(13) -0.0014(9) 0.0005(10) 0.0001(9)
N2 0.0082(13) 0.0099(11) 0.0085(12) -0.0009(9) 0.0011(10) 0.0020(9)
N3 0.0071(13) 0.0082(11) 0.0086(13) 0.0005(9) -0.0003(10) -0.0005(9)
N4 0.0118(14) 0.0088(11) 0.0067(12) 0.0010(9) -0.0007(10) -0.0005(9)
N5 0.0113(14) 0.0518(18) 0.0147(14) -0.0085(13) 0.0012(11) -0.0016(13)
N6 0.0123(14) 0.0170(13) 0.0138(13) -0.0008(10) -0.0018(10) -0.0006(10)
C1 0.0122(16) 0.0125(14) 0.0105(15) -0.0015(11) -0.0009(12) -0.0007(11)
C2 0.0134(16) 0.0111(14) 0.0107(15) 0.0004(11) -0.0029(12) 0.0032(11)
C3 0.0145(17) 0.0107(14) 0.0126(16) -0.0005(11) -0.0051(13) 0.0015(11)
C4 0.0129(16) 0.0090(13) 0.0152(16) -0.0018(11) -0.0060(12) -0.0013(11)
C5 0.0151(17) 0.0090(13) 0.0097(15) -0.0013(11) 0.0011(12) 0.0001(11)
C6 0.0086(16) 0.0086(13) 0.0107(15) 0.0022(10) 0.0013(12) 0.0013(10)
C7 0.0254(18) 0.0117(14) 0.0106(15) -0.0018(11) -0.0063(13) 0.0006(12)
C8 0.0238(18) 0.0113(14) 0.0109(15) 0.0002(11) -0.0057(13) 0.0027(12)
C9 0.0117(15) 0.0116(13) 0.0096(14) 0.0025(10) -0.0033(11) -0.0013(11)
C10 0.0139(15) 0.0091(13) 0.0122(14) -0.0019(11) -0.0026(12) -0.0008(11)
C11 0.0079(15) 0.0107(13) 0.0090(14) 0.0011(10) -0.0017(11) -0.0005(11)
C12 0.0101(15) 0.0120(13) 0.0082(14) -0.0021(10) -0.0013(11) -0.0032(11)
C13 0.0094(15) 0.0105(13) 0.0093(15) -0.0002(10) -0.0008(12) -0.0011(11)
C14 0.0078(15) 0.0091(13) 0.0116(15) 0.0016(11) -0.0006(12) 0.0010(10)
C15 0.0075(16) 0.0083(13) 0.0086(14) -0.0002(10) 0.0016(12) -0.0013(10)
C16 0.0140(17) 0.0096(13) 0.0066(14) 0.0027(10) 0.0021(12) -0.0006(11)
C17 0.0062(14) 0.0101(13) 0.0098(14) 0.0018(10) -0.0010(11) 0.0020(10)
C18 0.0099(15) 0.0104(13) 0.0099(14) -0.0010(10) 0.0011(11) -0.0019(11)
C19 0.0082(14) 0.0110(13) 0.0147(15) -0.0002(11) -0.0024(11) -0.0031(11)
C20 0.0087(14) 0.0114(13) 0.0102(14) 0.0010(11) -0.0013(11) 0.0004(11)
C21 0.0147(18) 0.043(2) 0.0160(18) -0.0054(15) -0.0035(14) 0.0104(15)
C22 0.0175(18) 0.0274(17) 0.0147(16) -0.0041(13) 0.0011(13) 0.0044(13)
C23 0.0195(18) 0.0373(19) 0.0138(16) -0.0063(14) 0.0052(13) -0.0091(15)
C24 0.0121(15) 0.0234(16) 0.0133(15) -0.0032(12) 0.0010(12) -0.0021(12)
C25 0.0099(15) 0.0241(15) 0.0064(14) -0.0042(11) -0.0003(11) 0.0009(12)
C26 0.0117(15) 0.0140(14) 0.0083(14) 0.0002(11) -0.0019(11) -0.0001(11)
C27 0.0166(16) 0.0135(14) 0.0180(16) -0.0016(12) -0.0008(13) 0.0045(12)
C28 0.0214(18) 0.0144(15) 0.0150(15) -0.0033(12) -0.0004(13) -0.0040(12)
C29 0.0136(16) 0.0120(14) 0.0106(14) -0.0036(11) -0.0002(12) -0.0007(11)
C30 0.0111(16) 0.0148(15) 0.0159(16) 0.0002(12) 0.0020(12) 0.0027(12)

loop_
_atom_type_symbol
_atom_type_description
_atom_type_scat_dispersion_real
_atom_type_scat_dispersion_imag
_atom_type_scat_source
C C 0.0033 0.0016 'International Tables Vol C Tables 4.2.6.8 and 6.1.1.4'
H H 0.0000 0.0000 'International Tables Vol C Tables 4.2.6.8 and 6.1.1.4'
N N 0.0061 0.0033 'International Tables Vol C Tables 4.2.6.8 and 6.1.1.4'
O O 0.0106 0.0060 'International Tables Vol C Tables 4.2.6.8 and 6.1.1.4'
F F 0.0171 0.0103 'International Tables Vol C Tables 4.2.6.8 and 6.1.1.4'
Zn Zn 0.2839 1.4301 'International Tables Vol C Tables 4.2.6.8 and 6.1.1.4'
U U -9.6767 9.6646 'International Tables Vol C Tables 4.2.6.8 and 6.1.1.4'

loop_
_geom_angle_atom_site_label_1
_geom_angle_atom_site_label_2
_geom_angle_atom_site_label_3
_geom_angle
_geom_angle_site_symmetry_1
_geom_angle_site_symmetry_3
_geom_angle_publ_flag
O2 U1 O1 177.85(7) . . ?
O2 U1 F5 91.58(7) . . ?
O1 U1 F5 90.15(7) . . ?
O2 U1 F2 91.10(7) . . ?
O1 U1 F2 90.53(7) . . ?
F5 U1 F2 77.31(5) . . ?
O2 U1 F3 88.80(7) . . ?
O1 U1 F3 90.30(7) . . ?
F5 U1 F3 151.42(5) . . ?
F2 U1 F3 74.12(4) . . ?
O2 U1 F1 90.23(7) . . ?
O1 U1 F1 88.96(7) . . ?
F5 U1 F1 75.41(5) . . ?
F2 U1 F1 152.71(4) . . ?
F3 U1 F1 133.17(4) . . ?
O2 U1 F4 88.67(7) . . ?
O1 U1 F4 89.18(7) . . ?
F5 U1 F4 139.52(4) . . ?
F2 U1 F4 143.17(4) . . ?
F3 U1 F4 69.06(4) . . ?
F1 U1 F4 64.11(4) . . ?
O2 U1 Zn1 90.00(6) . . ?
O1 U1 Zn1 88.18(6) . . ?
F5 U1 Zn1 175.26(4) . . ?
F2 U1 Zn1 107.13(3) . . ?
F3 U1 Zn1 33.07(3) . . ?
F1 U1 Zn1 100.12(3) . . ?
F4 U1 Zn1 36.05(3) . . ?
O2 U1 U2 88.66(6) . . ?
O1 U1 U2 89.63(6) . . ?
F5 U1 U2 105.79(3) . . ?
F2 U1 U2 176.90(3) . . ?
F3 U1 U2 102.78(3) . . ?
F1 U1 U2 30.39(3) . . ?
F4 U1 U2 33.73(3) . . ?
Zn1 U1 U2 69.773(6) . . ?
O4 U2 O3 178.48(8) . . ?
O4 U2 F7 92.99(7) . . ?
O3 U2 F7 88.53(7) . . ?
O4 U2 F6 89.98(7) . . ?
O3 U2 F6 90.51(7) . . ?
F7 U2 F6 76.18(5) . . ?
O4 U2 F1 89.28(7) . . ?
O3 U2 F1 91.08(7) . . ?
F7 U2 F1 71.26(5) . . ?
F6 U2 F1 147.35(4) . . ?
O4 U2 F4 91.33(7) . . ?
O3 U2 F4 87.48(7) . . ?
F7 U2 F4 136.72(5) . . ?
F6 U2 F4 146.90(4) . . ?
F1 U2 F4 65.75(4) . . ?
O4 U2 O5 89.73(7) . . ?
O3 U2 O5 89.03(7) . . ?
F7 U2 O5 149.25(5) . . ?
F6 U2 O5 73.19(5) . . ?
F1 U2 O5 139.44(5) . . ?
F4 U2 O5 73.74(5) . . ?
O4 U2 U1 89.52(6) . . ?
O3 U2 U1 90.06(6) . . ?
F7 U2 U1 101.29(4) . . ?
F6 U2 U1 177.39(3) . . ?
F1 U2 U1 30.08(3) . . ?
F4 U2 U1 35.68(3) . . ?
O5 U2 U1 109.37(4) . . ?
F7 Zn1 F8 99.51(6) 4_576 . ?
F7 Zn1 N1 94.46(8) 4_576 . ?
F8 Zn1 N1 93.68(7) . . ?
F7 Zn1 N3 91.70(7) 4_576 . ?
F8 Zn1 N3 94.14(7) . . ?
N1 Zn1 N3 169.11(8) . . ?
F7 Zn1 F3 88.98(5) 4_576 . ?
F8 Zn1 F3 171.48(5) . . ?
N1 Zn1 F3 86.19(7) . . ?
N3 Zn1 F3 84.95(7) . . ?
F7 Zn1 F4 167.25(5) 4_576 . ?
F8 Zn1 F4 92.92(5) . . ?
N1 Zn1 F4 87.53(7) . . ?
N3 Zn1 F4 84.52(7) . . ?
F3 Zn1 F4 78.57(5) . . ?
F7 Zn1 U1 125.27(4) 4_576 . ?
F8 Zn1 U1 135.22(4) . . ?
N1 Zn1 U1 84.08(6) . . ?
N3 Zn1 U1 85.03(6) . . ?
F3 Zn1 U1 36.28(3) . . ?
F4 Zn1 U1 42.36(3) . . ?
F8 Zn2 F2 85.17(5) 3_567 3_667 ?
F8 Zn2 F6 94.15(5) 3_567 2_546 ?
F2 Zn2 F6 178.05(6) 3_667 2_546 ?
F8 Zn2 N4 88.33(7) 3_567 . ?
F2 Zn2 N4 88.47(7) 3_667 . ?
F6 Zn2 N4 89.68(7) 2_546 . ?
F8 Zn2 O6 175.15(6) 3_567 . ?
F2 Zn2 O6 89.98(6) 3_667 . ?
F6 Zn2 O6 90.70(6) 2_546 . ?
N4 Zn2 O6 91.50(8) . . ?
F8 Zn2 N2 91.00(7) 3_567 . ?
F2 Zn2 N2 90.25(7) 3_667 . ?
F6 Zn2 N2 91.59(7) 2_546 . ?
N4 Zn2 N2 178.60(8) . . ?
O6 Zn2 N2 89.06(8) . . ?
U1 F1 U2 119.52(5) . . ?
Zn2 F2 U1 156.56(6) 3_667 . ?
Zn1 F3 U1 110.64(5) . . ?
Zn1 F4 U2 147.79(6) . . ?
Zn1 F4 U1 101.60(5) . . ?
U2 F4 U1 110.59(5) . . ?
Zn2 F6 U2 156.67(7) 2_556 . ?
Zn1 F7 U2 154.97(7) 4_575 . ?
Zn1 F8 Zn2 136.74(7) . 3_567 ?
U2 O5 H5A 124.6 . . ?
U2 O5 H5B 118.1 . . ?
H5A O5 H5B 112.4 . . ?
Zn2 O6 H6A 113.4 . . ?
Zn2 O6 H6B 130.9 . . ?
H6A O6 H6B 112.1 . . ?
C1 N1 C3 117.8(2) . 1_556 ?
C1 N1 Zn1 119.61(19) . . ?
C3 N1 Zn1 122.47(18) 1_556 . ?
C10 N2 C8 117.2(2) . . ?
C10 N2 Zn2 121.52(18) . . ?
C8 N2 Zn2 121.30(19) . . ?
C11 N3 C13 117.2(2) . 1_556 ?
C11 N3 Zn1 121.32(18) . . ?
C13 N3 Zn1 121.30(18) 1_556 . ?
C18 N4 C20 117.3(2) . . ?
C18 N4 Zn2 120.75(18) . . ?
C20 N4 Zn2 121.65(18) . . ?
C21 N5 C23 115.9(3) . . ?
C28 N6 C30 116.6(3) . . ?
N1 C1 C2 122.7(3) . . ?
N1 C1 H1A 118.7 . . ?
C2 C1 H1A 118.7 . . ?
C1 C2 C5 119.6(3) . . ?
C1 C2 H2A 120.2 . . ?
C5 C2 H2A 120.2 . . ?
N1 C3 C4 123.0(3) 1_554 . ?
N1 C3 H3A 118.5 1_554 . ?
C4 C3 H3A 118.5 . . ?
C3 C4 C5 119.6(3) . 1_554 ?
C3 C4 H4A 120.2 . . ?
C5 C4 H4A 120.2 1_554 . ?
C4 C5 C2 117.3(2) 1_556 . ?
C4 C5 C6 122.8(3) 1_556 1_565 ?
C2 C5 C6 119.8(3) . 1_565 ?
C7 C6 C9 116.4(2) . . ?
C7 C6 C5 121.8(3) . 1_545 ?
C9 C6 C5 121.7(2) . 1_545 ?
C8 C7 C6 120.4(3) . . ?
C8 C7 H7A 119.8 . . ?
C6 C7 H7A 119.8 . . ?
N2 C8 C7 122.8(3) . . ?
N2 C8 H8A 118.6 . . ?
C7 C8 H8A 118.6 . . ?
C10 C9 C6 119.8(2) . . ?
C10 C9 H9A 120.1 . . ?
C6 C9 H9A 120.1 . . ?
N2 C10 C9 123.3(2) . . ?
N2 C10 H10A 118.4 . . ?
C9 C10 H10A 118.4 . . ?
N3 C11 C12 123.3(3) . . ?
N3 C11 H11A 118.4 . . ?
C12 C11 H11A 118.4 . . ?
C11 C12 C15 119.4(3) . . ?
C11 C12 H12A 120.3 . . ?
C15 C12 H12A 120.3 . . ?
N3 C13 C14 123.2(3) 1_554 . ?
N3 C13 H13A 118.4 1_554 . ?
C14 C13 H13A 118.4 . . ?
C13 C14 C15 119.7(3) . 1_554 ?
C13 C14 H14A 120.2 . . ?
C15 C14 H14A 120.2 1_554 . ?
C14 C15 C12 117.3(2) 1_556 . ?
C14 C15 C16 122.3(2) 1_556 . ?
C12 C15 C16 120.3(2) . . ?
C17 C16 C19 117.2(2) . . ?
C17 C16 C15 120.6(2) . . ?
C19 C16 C15 122.2(2) . . ?
C18 C17 C16 119.4(3) . . ?
C18 C17 H17A 120.3 . . ?
C16 C17 H17A 120.3 . . ?
N4 C18 C17 123.3(3) . . ?
N4 C18 H18A 118.4 . . ?
C17 C18 H18A 118.4 . . ?
C20 C19 C16 119.8(2) . . ?
C20 C19 H19A 120.1 . . ?
C16 C19 H19A 120.1 . . ?
N4 C20 C19 123.0(2) . . ?
N4 C20 H20A 118.5 . . ?
C19 C20 H20A 118.5 . . ?
N5 C21 C22 124.9(3) . . ?
N5 C21 H21A 117.6 . . ?
C22 C21 H21A 117.6 . . ?
C21 C22 C25 118.8(3) . . ?
C21 C22 H22A 120.6 . . ?
C25 C22 H22A 120.6 . . ?
N5 C23 C24 124.5(3) . . ?
N5 C23 H23A 117.7 . . ?
C24 C23 H23A 117.7 . . ?
C23 C24 C25 118.8(3) . . ?
C23 C24 H24A 120.6 . . ?
C25 C24 H24A 120.6 . . ?
C22 C25 C24 117.1(3) . . ?
C22 C25 C26 121.6(2) . . ?
C24 C25 C26 121.3(2) . . ?
C29 C26 C27 117.0(3) . . ?
C29 C26 C25 122.0(2) . . ?
C27 C26 C25 121.0(2) . . ?
C28 C27 C26 119.2(3) . . ?
C28 C27 H27A 120.4 . . ?
C26 C27 H27A 120.4 . . ?
N6 C28 C27 123.8(3) . . ?
N6 C28 H28A 118.1 . . ?
C27 C28 H28A 118.1 . . ?
C30 C29 C26 119.9(2) . . ?
C30 C29 H29A 120.1 . . ?
C26 C29 H29A 120.1 . . ?
N6 C30 C29 123.6(3) . . ?
N6 C30 H30A 118.2 . . ?
C29 C30 H30A 118.2 . . ?

loop_
_geom_bond_atom_site_label_1
_geom_bond_atom_site_label_2
_geom_bond_distance
_geom_bond_site_symmetry_2
_geom_bond_publ_flag
U1 O2 1.7728(17) . ?
U1 O1 1.7732(17) . ?
U1 F5 2.2444(13) . ?
U1 F2 2.2558(12) . ?
U1 F3 2.2909(12) . ?
U1 F1 2.3034(13) . ?
U1 F4 2.4915(13) . ?
U1 Zn1 3.6225(3) . ?
U1 U2 3.9986(2) . ?
U2 O4 1.7706(16) . ?
U2 O3 1.7760(16) . ?
U2 F7 2.2248(13) . ?
U2 F6 2.2588(13) . ?
U2 F1 2.3249(13) . ?
U2 F4 2.3718(12) . ?
U2 O5 2.4487(17) . ?
Zn1 F7 1.9741(13) 4_576 ?
Zn1 F8 1.9991(13) . ?
Zn1 N1 2.076(2) . ?
Zn1 N3 2.081(2) . ?
Zn1 F3 2.1124(13) . ?
Zn1 F4 2.1762(12) . ?
Zn2 F8 2.0828(13) 3_567 ?
Zn2 F2 2.0893(12) 3_667 ?
Zn2 F6 2.0895(13) 2_546 ?
Zn2 N4 2.102(2) . ?
Zn2 O6 2.1026(17) . ?
Zn2 N2 2.107(2) . ?
F2 Zn2 2.0893(12) 3_667 ?
F6 Zn2 2.0895(13) 2_556 ?
F7 Zn1 1.9741(13) 4_575 ?
F8 Zn2 2.0828(13) 3_567 ?
O5 H5A 0.8623 . ?
O5 H5B 0.7748 . ?
O6 H6A 0.8289 . ?
O6 H6B 0.7521 . ?
N1 C1 1.340(3) . ?
N1 C3 1.342(3) 1_556 ?
N2 C10 1.336(3) . ?
N2 C8 1.337(3) . ?
N3 C11 1.337(3) . ?
N3 C13 1.341(3) 1_556 ?
N4 C18 1.335(3) . ?
N4 C20 1.343(3) . ?
N5 C21 1.328(4) . ?
N5 C23 1.331(4) . ?
N6 C28 1.336(3) . ?
N6 C30 1.338(3) . ?
C1 C2 1.375(3) . ?
C1 H1A 0.9300 . ?
C2 C5 1.393(4) . ?
C2 H2A 0.9300 . ?
C3 N1 1.342(3) 1_554 ?
C3 C4 1.368(3) . ?
C3 H3A 0.9300 . ?
C4 C5 1.392(4) 1_554 ?
C4 H4A 0.9300 . ?
C5 C4 1.392(4) 1_556 ?
C5 C6 1.488(3) 1_565 ?
C6 C7 1.385(4) . ?
C6 C9 1.392(4) . ?
C6 C5 1.488(3) 1_545 ?
C7 C8 1.372(3) . ?
C7 H7A 0.9300 . ?
C8 H8A 0.9300 . ?
C9 C10 1.371(3) . ?
C9 H9A 0.9300 . ?
C10 H10A 0.9300 . ?
C11 C12 1.377(3) . ?
C11 H11A 0.9300 . ?
C12 C15 1.393(4) . ?
C12 H12A 0.9300 . ?
C13 N3 1.341(3) 1_554 ?
C13 C14 1.374(3) . ?
C13 H13A 0.9300 . ?
C14 C15 1.388(4) 1_554 ?
C14 H14A 0.9300 . ?
C15 C14 1.388(4) 1_556 ?
C15 C16 1.485(3) . ?
C16 C17 1.388(4) . ?
C16 C19 1.392(4) . ?
C17 C18 1.378(3) . ?
C17 H17A 0.9300 . ?
C18 H18A 0.9300 . ?
C19 C20 1.370(3) . ?
C19 H19A 0.9300 . ?
C20 H20A 0.9300 . ?
C21 C22 1.377(4) . ?
C21 H21A 0.9300 . ?
C22 C25 1.386(4) . ?
C22 H22A 0.9300 . ?
C23 C24 1.373(4) . ?
C23 H23A 0.9300 . ?
C24 C25 1.402(4) . ?
C24 H24A 0.9300 . ?
C25 C26 1.481(4) . ?
C26 C29 1.388(3) . ?
C26 C27 1.391(3) . ?
C27 C28 1.384(4) . ?
C27 H27A 0.9300 . ?
C28 H28A 0.9300 . ?
C29 C30 1.375(4) . ?
C29 H29A 0.9300 . ?
C30 H30A 0.9300 . ?
